data_7156247
loop_
_publ_author_name
'Duan, Wenzeng'
'Liu, Qingsong'
'Huo, Yanmin'
'Cui, Jichun'
'Gong, Shuwen'
'Liu, Zhipeng'

_publ_section_title
;
 AIE-active boron complexes based on benzothiazole-hydrazone chelates.
;
_journal_issue 27
_journal_name_full 'Organic &amp; biomolecular chemistry'
_journal_page_first 4977
_journal_page_last 4984
_journal_paper_doi 10.1039/c8ob00755a
_journal_volume 16
_journal_year 2018
_chemical_formula_sum 'C15 H9 B F2 N4 O0 S'
_chemical_formula_weight 326.13
_space_group_IT_number 14
_space_group_name_Hall '-P 2ybc'
_space_group_name_H-M_alt 'P 1 21/c 1'
_symmetry_cell_setting monoclinic
_symmetry_space_group_name_Hall '-P 2ybc'
_symmetry_space_group_name_H-M 'P 1 21/c 1'
_atom_sites_solution_hydrogens geom
_atom_sites_solution_primary direct
_atom_sites_solution_secondary difmap
_audit_block_doi 10.5517/ccdc.csd.cc1lbv92
_audit_creation_method SHELXL-97
_audit_update_record
;
2016-03-23 deposited with the CCDC.
2018-05-04 downloaded from the CCDC.
;
_cell_angle_alpha 90.00
_cell_angle_beta 109.097(5)
_cell_angle_gamma 90.00
_cell_formula_units_Z 8
_cell_length_a 11.0689(6)
_cell_length_b 10.5398(5)
_cell_length_c 25.7733(15)
_cell_measurement_reflns_used 1785
_cell_measurement_temperature 293(2)
_cell_measurement_theta_max 66.5680
_cell_measurement_theta_min 4.2170
_cell_volume 2841.3(3)
_computing_structure_refinement 'SHELXL-97 (Sheldrick, 1997)'
_computing_structure_solution 'SHELXS-97 (Sheldrick, 1990)'
_diffrn_ambient_temperature 293(2)
_diffrn_measured_fraction_theta_full 0.997
_diffrn_measured_fraction_theta_max 0.997
_diffrn_measurement_device_type 'CCD area detector'
_diffrn_measurement_method 'phi and omega scans'
_diffrn_radiation_monochromator graphite
_diffrn_radiation_source 'fine-focus sealed tube'
_diffrn_radiation_type CuK\a
_diffrn_radiation_wavelength 1.54184
_diffrn_reflns_av_R_equivalents 0.0525
_diffrn_reflns_av_sigmaI/netI 0.1158
_diffrn_reflns_limit_h_max 9
_diffrn_reflns_limit_h_min -13
_diffrn_reflns_limit_k_max 11
_diffrn_reflns_limit_k_min -12
_diffrn_reflns_limit_l_max 30
_diffrn_reflns_limit_l_min -30
_diffrn_reflns_number 9841
_diffrn_reflns_theta_full 67.25
_diffrn_reflns_theta_max 67.25
_diffrn_reflns_theta_min 4.23
_exptl_absorpt_coefficient_mu 2.268
_exptl_absorpt_correction_T_max 0.8574
_exptl_absorpt_correction_T_min 0.8394
_exptl_absorpt_correction_type multi-scan
_exptl_absorpt_process_details sadabs
_exptl_crystal_colour red
_exptl_crystal_density_diffrn 1.525
_exptl_crystal_density_method 'not measured'
_exptl_crystal_description block
_exptl_crystal_F_000 1328
_exptl_crystal_size_max 0.08
_exptl_crystal_size_mid 0.07
_exptl_crystal_size_min 0.07
_refine_diff_density_max 0.434
_refine_diff_density_min -0.589
_refine_diff_density_rms 0.088
_refine_ls_extinction_coef 0.0014(3)
_refine_ls_extinction_expression Fc^*^=kFc[1+0.001xFc^2^\l^3^/sin(2\q)]^-1/4^
_refine_ls_extinction_method SHELXL
_refine_ls_goodness_of_fit_ref 1.038
_refine_ls_hydrogen_treatment constr
_refine_ls_matrix_type full
_refine_ls_number_parameters 416
_refine_ls_number_reflns 5092
_refine_ls_number_restraints 0
_refine_ls_restrained_S_all 1.038
_refine_ls_R_factor_all 0.1600
_refine_ls_R_factor_gt 0.0834
_refine_ls_shift/su_max 0.000
_refine_ls_shift/su_mean 0.000
_refine_ls_structure_factor_coef Fsqd
_refine_ls_weighting_details 'calc w=1/[\s^2^(Fo^2^)+(0.1215P)^2^+0.0000P] where P=(Fo^2^+2Fc^2^)/3'
_refine_ls_weighting_scheme calc
_refine_ls_wR_factor_gt 0.2111
_refine_ls_wR_factor_ref 0.3081
_reflns_number_gt 2235
_reflns_number_total 5092
_reflns_threshold_expression >2sigma(I)
_cod_data_source_file c8ob00755a2.cif
_cod_data_source_block exp_6214
_cod_depositor_comments 'Adding full bibliography for 7156244--7156247.cif.'
_cod_database_code 7156247

loop_
_symmetry_equiv_pos_as_xyz
'x, y, z'
'-x, y+1/2, -z+1/2'
'-x, -y, -z'
'x, -y-1/2, z-1/2'

loop_
_atom_site_label
_atom_site_type_symbol
_atom_site_fract_x
_atom_site_fract_y
_atom_site_fract_z
_atom_site_U_iso_or_equiv
_atom_site_adp_type
_atom_site_occupancy
_atom_site_symmetry_multiplicity
_atom_site_calc_flag
_atom_site_refinement_flags
S1 S 0.27914(19) 0.76599(18) 0.90764(9) 0.0748(6) Uani 1 1 d .
S2 S 0.59913(18) 1.02924(18) 0.95468(9) 0.0739(6) Uani 1 1 d .
B1 B 0.3915(8) 0.4706(8) 0.8326(4) 0.074(2) Uani 1 1 d .
B2 B 0.7270(8) 0.7710(8) 0.8677(4) 0.071(2) Uani 1 1 d .
F1 F 0.3116(4) 0.3674(3) 0.82815(18) 0.0764(12) Uani 1 1 d .
F2 F 0.4165(4) 0.4945(4) 0.78524(18) 0.0835(13) Uani 1 1 d .
F3 F 0.6490(4) 0.6684(4) 0.8467(2) 0.0885(14) Uani 1 1 d .
F4 F 0.7640(4) 0.8295(4) 0.82767(18) 0.0852(13) Uani 1 1 d .
N1 N 0.3282(5) 0.5877(5) 0.8488(2) 0.0612(15) Uani 1 1 d .
N2 N 0.5610(5) 0.5095(5) 0.9274(3) 0.0648(15) Uani 1 1 d .
N3 N 0.5201(5) 0.4446(5) 0.8807(3) 0.0618(15) Uani 1 1 d .
N4 N 0.5828(7) 0.7277(7) 1.0269(3) 0.094(2) Uani 1 1 d .
N5 N 0.6507(5) 0.8669(5) 0.8912(2) 0.0622(15) Uani 1 1 d .
N6 N 0.8862(6) 0.7852(6) 0.9649(3) 0.0741(17) Uani 1 1 d .
N7 N 0.8455(5) 0.7285(5) 0.9161(3) 0.0691(16) Uani 1 1 d .
N8 N 0.9011(8) 0.9786(9) 1.0728(4) 0.123(3) Uani 1 1 d .
C1 C 0.1728(7) 0.7415(6) 0.8413(3) 0.0644(18) Uani 1 1 d .
C2 C 0.0594(7) 0.8075(7) 0.8151(4) 0.077(2) Uani 1 1 d .
H2 H 0.0310 0.8730 0.8324 0.093 Uiso 1 1 calc R
C3 C -0.0072(7) 0.7701(8) 0.7628(4) 0.084(2) Uani 1 1 d .
H3 H -0.0841 0.8103 0.7443 0.100 Uiso 1 1 calc R
C4 C 0.0354(7) 0.6749(7) 0.7364(4) 0.075(2) Uani 1 1 d .
H4 H -0.0118 0.6553 0.7002 0.090 Uiso 1 1 calc R
C5 C 0.1461(6) 0.6079(7) 0.7620(3) 0.0653(18) Uani 1 1 d .
H5 H 0.1740 0.5427 0.7444 0.078 Uiso 1 1 calc R
C6 C 0.2137(6) 0.6437(6) 0.8158(3) 0.0602(17) Uani 1 1 d .
C7 C 0.3727(7) 0.6455(6) 0.8980(3) 0.0638(18) Uani 1 1 d .
C8 C 0.4892(7) 0.6019(6) 0.9352(3) 0.0605(17) Uani 1 1 d .
C9 C 0.5411(7) 0.6700(7) 0.9858(4) 0.072(2) Uani 1 1 d .
C10 C 0.6092(7) 0.3507(6) 0.8766(3) 0.0629(18) Uani 1 1 d .
C11 C 0.7287(8) 0.3385(8) 0.9151(3) 0.083(2) Uani 1 1 d .
H11 H 0.7531 0.3934 0.9450 0.099 Uiso 1 1 calc R
C12 C 0.8124(8) 0.2474(8) 0.9103(4) 0.101(3) Uani 1 1 d .
H12 H 0.8929 0.2412 0.9367 0.122 Uiso 1 1 calc R
C13 C 0.7783(7) 0.1648(7) 0.8666(4) 0.081(2) Uani 1 1 d .
H13 H 0.8341 0.1011 0.8639 0.097 Uiso 1 1 calc R
C14 C 0.6618(8) 0.1776(7) 0.8271(3) 0.074(2) Uani 1 1 d .
H14 H 0.6401 0.1248 0.7966 0.088 Uiso 1 1 calc R
C15 C 0.5752(7) 0.2679(7) 0.8319(3) 0.0688(19) Uani 1 1 d .
H15 H 0.4947 0.2733 0.8055 0.083 Uiso 1 1 calc R
C16 C 0.4891(7) 1.0077(6) 0.8894(3) 0.0648(18) Uani 1 1 d .
C17 C 0.3730(7) 1.0702(7) 0.8655(4) 0.078(2) Uani 1 1 d .
H17 H 0.3441 1.1317 0.8845 0.093 Uiso 1 1 calc R
C18 C 0.3029(8) 1.0369(8) 0.8125(4) 0.089(3) Uani 1 1 d .
H18 H 0.2254 1.0777 0.7956 0.107 Uiso 1 1 calc R
C19 C 0.3438(8) 0.9442(8) 0.7833(4) 0.091(3) Uani 1 1 d .
H19 H 0.2940 0.9241 0.7475 0.109 Uiso 1 1 calc R
C20 C 0.4581(7) 0.8828(8) 0.8075(4) 0.081(2) Uani 1 1 d .
H20 H 0.4860 0.8202 0.7886 0.097 Uiso 1 1 calc R
C21 C 0.5306(7) 0.9159(6) 0.8603(3) 0.0666(19) Uani 1 1 d .
C22 C 0.6971(7) 0.9189(7) 0.9415(3) 0.0645(18) Uani 1 1 d .
C23 C 0.8160(7) 0.8744(7) 0.9752(3) 0.070(2) Uani 1 1 d .
C24 C 0.8654(8) 0.9305(9) 1.0294(4) 0.092(3) Uani 1 1 d .
C25 C 0.9282(7) 0.6301(6) 0.9099(3) 0.0644(18) Uani 1 1 d .
C26 C 1.0317(8) 0.5913(9) 0.9509(4) 0.097(3) Uani 1 1 d .
H26 H 1.0511 0.6302 0.9850 0.116 Uiso 1 1 calc R
C27 C 1.1104(9) 0.4954(9) 0.9440(5) 0.108(3) Uani 1 1 d .
H27 H 1.1818 0.4719 0.9733 0.130 Uiso 1 1 calc R
C28 C 1.0847(9) 0.4354(8) 0.8952(4) 0.089(3) Uani 1 1 d .
H28 H 1.1360 0.3693 0.8906 0.106 Uiso 1 1 calc R
C29 C 0.9811(9) 0.4751(8) 0.8529(4) 0.096(3) Uani 1 1 d .
H29 H 0.9636 0.4366 0.8188 0.115 Uiso 1 1 calc R
C30 C 0.9022(8) 0.5696(8) 0.8590(4) 0.088(2) Uani 1 1 d .
H30 H 0.8316 0.5936 0.8294 0.106 Uiso 1 1 calc R

loop_
_atom_site_aniso_label
_atom_site_aniso_U_11
_atom_site_aniso_U_22
_atom_site_aniso_U_33
_atom_site_aniso_U_23
_atom_site_aniso_U_13
_atom_site_aniso_U_12
S1 0.0703(12) 0.0606(11) 0.0965(15) -0.0056(10) 0.0313(11) 0.0041(9)
S2 0.0715(12) 0.0661(12) 0.0926(14) -0.0081(10) 0.0386(11) 0.0074(9)
B1 0.057(5) 0.061(5) 0.109(7) 0.000(5) 0.034(5) 0.008(4)
B2 0.070(5) 0.048(4) 0.108(7) 0.000(5) 0.050(5) 0.005(4)
F1 0.067(3) 0.059(2) 0.097(3) -0.007(2) 0.017(2) -0.002(2)
F2 0.086(3) 0.090(3) 0.081(3) 0.003(2) 0.037(3) 0.013(2)
F3 0.074(3) 0.070(3) 0.118(4) -0.023(3) 0.026(3) -0.004(2)
F4 0.091(3) 0.088(3) 0.092(3) 0.014(2) 0.050(3) 0.020(2)
N1 0.058(3) 0.050(3) 0.078(4) 0.003(3) 0.026(3) -0.006(3)
N2 0.067(4) 0.051(3) 0.077(4) 0.004(3) 0.025(3) 0.003(3)
N3 0.064(4) 0.045(3) 0.081(4) -0.007(3) 0.031(3) -0.001(3)
N4 0.097(6) 0.091(5) 0.088(5) -0.009(4) 0.023(4) -0.003(4)
N5 0.055(3) 0.054(3) 0.085(4) 0.005(3) 0.033(3) 0.004(3)
N6 0.070(4) 0.064(4) 0.092(5) -0.005(3) 0.031(4) 0.005(3)
N7 0.059(4) 0.055(3) 0.099(5) -0.005(3) 0.033(3) 0.007(3)
N8 0.105(6) 0.147(8) 0.102(6) -0.035(6) 0.013(5) 0.033(6)
C1 0.061(4) 0.056(4) 0.080(5) -0.002(4) 0.028(4) -0.006(3)
C2 0.063(5) 0.058(4) 0.112(7) -0.002(4) 0.029(5) 0.002(4)
C3 0.057(5) 0.070(5) 0.119(7) 0.007(5) 0.023(5) -0.001(4)
C4 0.053(4) 0.071(5) 0.097(6) 0.010(4) 0.016(4) -0.004(4)
C5 0.065(4) 0.066(4) 0.069(5) 0.001(4) 0.027(4) -0.007(4)
C6 0.054(4) 0.053(4) 0.076(5) 0.002(4) 0.024(4) -0.008(3)
C7 0.063(4) 0.045(4) 0.089(5) -0.001(4) 0.033(4) -0.004(3)
C8 0.069(4) 0.049(4) 0.066(4) -0.011(3) 0.025(4) -0.002(3)
C9 0.072(5) 0.059(4) 0.086(6) 0.013(4) 0.028(5) 0.008(4)
C10 0.065(4) 0.048(4) 0.080(5) -0.001(3) 0.030(4) -0.002(3)
C11 0.071(5) 0.084(5) 0.077(5) -0.025(4) 0.002(4) 0.007(4)
C12 0.065(5) 0.081(6) 0.140(9) -0.029(6) 0.010(5) 0.014(4)
C13 0.066(5) 0.065(5) 0.118(7) 0.003(5) 0.037(5) 0.009(4)
C14 0.090(6) 0.066(5) 0.082(5) -0.007(4) 0.052(5) 0.002(4)
C15 0.072(5) 0.064(4) 0.074(5) -0.004(4) 0.030(4) -0.002(4)
C16 0.058(4) 0.058(4) 0.081(5) -0.004(4) 0.028(4) -0.002(3)
C17 0.066(5) 0.069(5) 0.102(6) 0.006(4) 0.032(5) 0.004(4)
C18 0.064(5) 0.078(5) 0.119(8) 0.014(5) 0.020(5) 0.006(4)
C19 0.063(5) 0.088(6) 0.117(7) -0.004(5) 0.023(5) 0.012(4)
C20 0.061(5) 0.078(5) 0.104(6) -0.010(5) 0.027(5) -0.002(4)
C21 0.056(4) 0.054(4) 0.092(6) -0.014(4) 0.028(4) -0.005(3)
C22 0.067(5) 0.059(4) 0.073(5) -0.009(4) 0.030(4) -0.002(3)
C23 0.071(5) 0.074(5) 0.065(5) -0.017(4) 0.024(4) 0.003(4)
C24 0.068(5) 0.100(7) 0.103(7) -0.008(6) 0.021(5) 0.033(5)
C25 0.065(4) 0.057(4) 0.078(5) 0.004(4) 0.033(4) 0.009(3)
C26 0.085(6) 0.105(7) 0.090(6) -0.028(5) 0.015(5) 0.029(5)
C27 0.090(7) 0.103(7) 0.133(9) -0.002(7) 0.038(6) 0.041(6)
C28 0.094(7) 0.059(5) 0.133(8) 0.005(5) 0.064(6) 0.014(5)
C29 0.108(7) 0.067(5) 0.125(8) -0.012(5) 0.054(7) 0.019(5)
C30 0.087(6) 0.091(6) 0.091(6) -0.017(5) 0.033(5) 0.011(5)

loop_
_atom_type_symbol
_atom_type_description
_atom_type_scat_dispersion_real
_atom_type_scat_dispersion_imag
_atom_type_scat_source
C C 0.0181 0.0091 'International Tables Vol C Tables 4.2.6.8 and 6.1.1.4'
H H 0.0000 0.0000 'International Tables Vol C Tables 4.2.6.8 and 6.1.1.4'
O O 0.0492 0.0322 'International Tables Vol C Tables 4.2.6.8 and 6.1.1.4'
S S 0.3331 0.5567 'International Tables Vol C Tables 4.2.6.8 and 6.1.1.4'
F F 0.0727 0.0534 'International Tables Vol C Tables 4.2.6.8 and 6.1.1.4'
N N 0.0311 0.0180 'International Tables Vol C Tables 4.2.6.8 and 6.1.1.4'
B B 0.0090 0.0039 'International Tables Vol C Tables 4.2.6.8 and 6.1.1.4'

loop_
_geom_angle_atom_site_label_1
_geom_angle_atom_site_label_2
_geom_angle_atom_site_label_3
_geom_angle
C7 S1 C1 89.7(4)
C22 S2 C16 90.5(4)
F2 B1 F1 112.5(8)
F2 B1 N1 109.8(7)
F1 B1 N1 108.5(6)
F2 B1 N3 109.9(6)
F1 B1 N3 108.5(7)
N1 B1 N3 107.5(7)
F4 B2 F3 111.0(8)
F4 B2 N7 110.6(6)
F3 B2 N7 110.3(6)
F4 B2 N5 109.4(6)
F3 B2 N5 108.1(6)
N7 B2 N5 107.3(7)
C7 N1 C6 111.1(6)
C7 N1 B1 123.9(6)
C6 N1 B1 125.0(6)
C8 N2 N3 118.5(6)
N2 N3 C10 112.7(6)
N2 N3 B1 125.1(6)
C10 N3 B1 122.1(6)
C22 N5 C21 112.9(6)
C22 N5 B2 123.6(6)
C21 N5 B2 123.4(7)
C23 N6 N7 118.6(7)
N6 N7 C25 113.7(6)
N6 N7 B2 124.5(6)
C25 N7 B2 121.6(6)
C6 C1 C2 121.6(7)
C6 C1 S1 110.9(6)
C2 C1 S1 127.5(6)
C3 C2 C1 116.3(7)
C3 C2 H2 121.9
C1 C2 H2 121.9
C2 C3 C4 122.4(8)
C2 C3 H3 118.8
C4 C3 H3 118.8
C3 C4 C5 121.9(8)
C3 C4 H4 119.0
C5 C4 H4 119.0
C4 C5 C6 116.2(7)
C4 C5 H5 121.9
C6 C5 H5 121.9
C1 C6 C5 121.6(7)
C1 C6 N1 113.5(7)
C5 C6 N1 124.9(6)
N1 C7 C8 117.7(6)
N1 C7 S1 114.9(5)
C8 C7 S1 127.4(6)
N2 C8 C7 127.1(7)
N2 C8 C9 115.3(7)
C7 C8 C9 117.5(6)
N4 C9 C8 178.9(9)
C11 C10 C15 118.2(7)
C11 C10 N3 122.5(7)
C15 C10 N3 119.3(7)
C12 C11 C10 121.4(8)
C12 C11 H11 119.3
C10 C11 H11 119.3
C11 C12 C13 120.4(8)
C11 C12 H12 119.8
C13 C12 H12 119.8
C14 C13 C12 119.2(7)
C14 C13 H13 120.4
C12 C13 H13 120.4
C13 C14 C15 121.0(8)
C13 C14 H14 119.5
C15 C14 H14 119.5
C14 C15 C10 119.7(7)
C14 C15 H15 120.1
C10 C15 H15 120.1
C21 C16 C17 120.6(7)
C21 C16 S2 111.2(6)
C17 C16 S2 128.2(6)
C18 C17 C16 117.2(8)
C18 C17 H17 121.4
C16 C17 H17 121.4
C17 C18 C19 122.4(8)
C17 C18 H18 118.8
C19 C18 H18 118.8
C20 C19 C18 119.8(9)
C20 C19 H19 120.1
C18 C19 H19 120.1
C19 C20 C21 118.7(8)
C19 C20 H20 120.6
C21 C20 H20 120.6
C20 C21 C16 121.3(7)
C20 C21 N5 127.1(7)
C16 C21 N5 111.6(7)
N5 C22 C23 116.6(6)
N5 C22 S2 113.9(6)
C23 C22 S2 129.5(6)
N6 C23 C22 128.1(7)
N6 C23 C24 115.5(7)
C22 C23 C24 116.3(7)
N8 C24 C23 177.4(9)
C26 C25 C30 117.3(7)
C26 C25 N7 123.2(7)
C30 C25 N7 119.5(7)
C25 C26 C27 122.2(9)
C25 C26 H26 118.9
C27 C26 H26 118.9
C28 C27 C26 120.8(9)
C28 C27 H27 119.6
C26 C27 H27 119.6
C27 C28 C29 117.7(8)
C27 C28 H28 121.1
C29 C28 H28 121.1
C28 C29 C30 122.4(9)
C28 C29 H29 118.8
C30 C29 H29 118.8
C29 C30 C25 119.6(9)
C29 C30 H30 120.2
C25 C30 H30 120.2

loop_
_geom_bond_atom_site_label_1
_geom_bond_atom_site_label_2
_geom_bond_distance
S1 C7 1.708(7)
S1 C1 1.748(8)
S2 C22 1.699(7)
S2 C16 1.739(8)
B1 F2 1.361(10)
B1 F1 1.383(9)
B1 N1 1.542(10)
B1 N3 1.576(11)
B2 F4 1.375(9)
B2 F3 1.379(9)
B2 N7 1.551(11)
B2 N5 1.561(9)
N1 C7 1.347(8)
N1 C6 1.404(8)
N2 C8 1.313(8)
N2 N3 1.329(8)
N3 C10 1.426(8)
N4 C9 1.176(9)
N5 C22 1.344(9)
N5 C21 1.405(8)
N6 C23 1.300(8)
N6 N7 1.330(8)
N7 C25 1.427(8)
N8 C24 1.172(10)
C1 C6 1.377(9)
C1 C2 1.400(10)
C2 C3 1.367(11)
C2 H2 0.9300
C3 C4 1.380(10)
C3 H3 0.9300
C4 C5 1.381(9)
C4 H4 0.9300
C5 C6 1.395(9)
C5 H5 0.9300
C7 C8 1.408(9)
C8 C9 1.435(10)
C10 C11 1.375(10)
C10 C15 1.394(9)
C11 C12 1.368(10)
C11 H11 0.9300
C12 C13 1.374(11)
C12 H12 0.9300
C13 C14 1.363(10)
C13 H13 0.9300
C14 C15 1.385(9)
C14 H14 0.9300
C15 H15 0.9300
C16 C21 1.391(9)
C16 C17 1.395(10)
C17 C18 1.377(11)
C17 H17 0.9300
C18 C19 1.397(11)
C18 H18 0.9300
C19 C20 1.376(10)
C19 H19 0.9300
C20 C21 1.380(10)
C20 H20 0.9300
C22 C23 1.401(10)
C23 C24 1.449(11)
C25 C26 1.343(10)
C25 C30 1.403(10)
C26 C27 1.383(11)
C26 H26 0.9300
C27 C28 1.353(12)
C27 H27 0.9300
C28 C29 1.363(12)
C28 H28 0.9300
C29 C30 1.366(10)
C29 H29 0.9300
C30 H30 0.9300

loop_
_geom_torsion_atom_site_label_1
_geom_torsion_atom_site_label_2
_geom_torsion_atom_site_label_3
_geom_torsion_atom_site_label_4
_geom_torsion
F2 B1 N1 C7 -125.5(7)
F1 B1 N1 C7 111.2(8)
N3 B1 N1 C7 -5.9(9)
F2 B1 N1 C6 58.3(9)
F1 B1 N1 C6 -65.1(10)
N3 B1 N1 C6 177.8(6)
C8 N2 N3 C10 177.6(6)
C8 N2 N3 B1 1.0(10)
F2 B1 N3 N2 122.4(7)
F1 B1 N3 N2 -114.2(7)
N1 B1 N3 N2 3.0(10)
F2 B1 N3 C10 -53.9(9)
F1 B1 N3 C10 69.5(9)
N1 B1 N3 C10 -173.4(5)
F4 B2 N5 C22 -108.0(8)
F3 B2 N5 C22 131.0(7)
N7 B2 N5 C22 12.0(9)
F4 B2 N5 C21 66.4(9)
F3 B2 N5 C21 -54.6(9)
N7 B2 N5 C21 -173.5(6)
C23 N6 N7 C25 -178.3(6)
C23 N6 N7 B2 7.1(11)
F4 B2 N7 N6 106.4(8)
F3 B2 N7 N6 -130.5(7)
N5 B2 N7 N6 -13.0(9)
F4 B2 N7 C25 -67.8(8)
F3 B2 N7 C25 55.4(9)
N5 B2 N7 C25 172.9(6)
C7 S1 C1 C6 0.2(5)
C7 S1 C1 C2 179.7(7)
C6 C1 C2 C3 -0.7(11)
S1 C1 C2 C3 179.9(6)
C1 C2 C3 C4 -1.5(12)
C2 C3 C4 C5 2.5(12)
C3 C4 C5 C6 -1.2(11)
C2 C1 C6 C5 1.9(11)
S1 C1 C6 C5 -178.6(5)
C2 C1 C6 N1 -179.0(6)
S1 C1 C6 N1 0.5(7)
C4 C5 C6 C1 -0.9(10)
C4 C5 C6 N1 -179.9(6)
C7 N1 C6 C1 -1.1(8)
B1 N1 C6 C1 175.5(6)
C7 N1 C6 C5 177.9(6)
B1 N1 C6 C5 -5.4(10)
C6 N1 C7 C8 -178.3(6)
B1 N1 C7 C8 5.0(10)
C6 N1 C7 S1 1.3(7)
B1 N1 C7 S1 -175.4(5)
C1 S1 C7 N1 -0.9(5)
C1 S1 C7 C8 178.7(7)
N3 N2 C8 C7 -2.9(11)
N3 N2 C8 C9 -178.3(6)
N1 C7 C8 N2 -0.1(11)
S1 C7 C8 N2 -179.7(5)
N1 C7 C8 C9 175.3(6)
S1 C7 C8 C9 -4.3(10)
N2 C8 C9 N4 144(46)
C7 C8 C9 N4 -32(47)
N2 N3 C10 C11 -5.5(10)
B1 N3 C10 C11 171.2(7)
N2 N3 C10 C15 174.7(6)
B1 N3 C10 C15 -8.6(10)
C15 C10 C11 C12 -0.4(13)
N3 C10 C11 C12 179.8(8)
C10 C11 C12 C13 -0.3(15)
C11 C12 C13 C14 2.2(14)
C12 C13 C14 C15 -3.3(12)
C13 C14 C15 C10 2.6(11)
C11 C10 C15 C14 -0.7(11)
N3 C10 C15 C14 179.1(6)
C22 S2 C16 C21 0.8(6)
C22 S2 C16 C17 -178.6(7)
C21 C16 C17 C18 0.0(11)
S2 C16 C17 C18 179.3(6)
C16 C17 C18 C19 0.4(13)
C17 C18 C19 C20 -0.1(14)
C18 C19 C20 C21 -0.8(12)
C19 C20 C21 C16 1.2(12)
C19 C20 C21 N5 -178.2(7)
C17 C16 C21 C20 -0.8(11)
S2 C16 C21 C20 179.8(6)
C17 C16 C21 N5 178.6(6)
S2 C16 C21 N5 -0.8(8)
C22 N5 C21 C20 179.8(7)
B2 N5 C21 C20 4.8(11)
C22 N5 C21 C16 0.4(8)
B2 N5 C21 C16 -174.6(6)
C21 N5 C22 C23 179.4(6)
B2 N5 C22 C23 -5.7(10)
C21 N5 C22 S2 0.2(8)
B2 N5 C22 S2 175.2(5)
C16 S2 C22 N5 -0.6(6)
C16 S2 C22 C23 -179.6(7)
N7 N6 C23 C22 1.9(12)
N7 N6 C23 C24 179.2(7)
N5 C22 C23 N6 -2.6(12)
S2 C22 C23 N6 176.4(6)
N5 C22 C23 C24 -179.9(7)
S2 C22 C23 C24 -0.9(12)
N6 C23 C24 N8 -173(27)
C22 C23 C24 N8 5(27)
N6 N7 C25 C26 5.1(11)
B2 N7 C25 C26 179.8(8)
N6 N7 C25 C30 -174.8(7)
B2 N7 C25 C30 -0.1(10)
C30 C25 C26 C27 -0.2(14)
N7 C25 C26 C27 179.8(8)
C25 C26 C27 C28 -0.8(16)
C26 C27 C28 C29 1.8(15)
C27 C28 C29 C30 -1.9(14)
C28 C29 C30 C25 0.9(14)
C26 C25 C30 C29 0.1(13)
N7 C25 C30 C29 -179.9(7)
